data_9017476
loop_
_publ_author_name
'Mereiter, K.'

_publ_section_title
;
 Experimental crystal structure determination
;
_journal_name_full 'ICSD Communications'
_journal_paper_doi 10.25505/fiz.icsd.cc25lg8j
_journal_volume 2020
_journal_year 2020
_chemical_compound_source 'Tierra Amarilla, Chile'
_chemical_formula_sum 'Fe2 H22 O23 S3'
_chemical_name_mineral Quenstedtite
_space_group_IT_number 2
_space_group_name_Hall '-P 1'
_space_group_name_H-M_alt 'P -1'
_symmetry_space_group_name_H-M 'P -1'
_cell_angle_alpha 94.140
_cell_angle_beta 101.680
_cell_angle_gamma 96.350
_cell_length_a 6.1800
_cell_length_b 23.583
_cell_length_c 6.5400
_cell_formula_units_Z 2
_cell_volume 923.305
_database_code_amcsd 0020888
_exptl_crystal_density_diffrn 2.151
_cod_data_source_file inputs/fixed/downloads/15/15223.cif
_cod_data_source_block 15223
_cod_original_formula_sum 'Fe2 S3 O23 H22'
_cod_database_code 9017476

loop_
_space_group_symop_operation_xyz
x,y,z
-x,-y,-z

loop_
_atom_site_aniso_label
_atom_site_aniso_U_11
_atom_site_aniso_U_22
_atom_site_aniso_U_33
_atom_site_aniso_U_12
_atom_site_aniso_U_13
_atom_site_aniso_U_23
Fe1 0.01583 0.01780 0.01257 0.00393 0.00322 0.00298
Fe2 0.01326 0.01402 0.01203 0.00083 0.00270 0.00127
S1 0.01690 0.01610 0.01150 0.00380 0.00340 0.00190
O1 0.04610 0.01960 0.02790 -0.00290 0.01990 0.00200
O2 0.02300 0.03290 0.02350 -0.00190 0.00230 -0.01050
O3 0.03300 0.02690 0.02670 0.01130 0.01770 0.00450
O4 0.03440 0.04870 0.01670 0.02230 0.00250 0.00850
S2 0.01540 0.01340 0.01350 0.00190 0.00400 0.00220
O5 0.02300 0.03510 0.02560 0.01470 0.00820 0.00800
O6 0.02480 0.03020 0.01660 0.00900 -0.00180 0.00080
O7 0.04140 0.01460 0.02090 -0.00690 0.00810 0.00200
O8 0.02990 0.01750 0.02530 -0.00110 0.01410 0.00210
S3 0.01610 0.01410 0.01160 0.00120 0.00350 0.00210
O9 0.04810 0.02160 0.03340 0.01440 0.02500 0.00690
O10 0.02410 0.03230 0.02020 0.01000 0.00650 0.01330
O11 0.03210 0.02230 0.02850 -0.00450 0.01850 0.00030
O12 0.02890 0.04640 0.01680 -0.00660 -0.00360 -0.00060
O13 0.01960 0.02460 0.01740 -0.00160 0.00100 0.00780
O14 0.03620 0.02710 0.01820 0.01510 0.00250 -0.00020
O15 0.04090 0.02440 0.02150 0.01590 0.01490 0.00790
O16 0.02360 0.03960 0.02610 -0.00670 0.00990 -0.00790
O17 0.02790 0.02580 0.02940 -0.00600 0.01810 -0.00340
O18 0.03460 0.01950 0.02070 -0.00880 0.01230 -0.00130
O19 0.01870 0.02840 0.01660 0.00960 -0.00120 -0.00230
O20 0.03050 0.02120 0.02750 0.01110 0.01850 0.00990
O21 0.01700 0.02920 0.02080 0.00710 0.00730 0.00920
O22 0.05430 0.03400 0.04620 -0.00290 0.00780 -0.00380
O23 0.03450 0.05300 0.06760 0.02450 0.02520 0.04040

loop_
_atom_site_label
_atom_site_fract_x
_atom_site_fract_y
_atom_site_fract_z
_atom_site_U_iso_or_equiv
Fe1 0.14137 0.11476 0.33701 0.01515
Fe2 0.53182 0.38163 0.75681 0.01317
S1 0.44551 0.07694 0.76219 0.01462
O1 0.32900 0.03027 0.84930 0.03010
O2 0.55990 0.12114 0.92830 0.02790
O3 0.60020 0.05529 0.64420 0.02660
O4 0.27380 0.10345 0.62160 0.03210
S2 0.26355 0.28108 0.95800 0.01393
O5 0.07750 0.31377 0.96840 0.02640
O6 0.40580 0.28355 0.16640 0.02440
O7 0.18770 0.22156 0.87230 0.02620
O8 0.39230 0.30668 0.80780 0.02340
S3 0.87177 0.42671 0.20906 0.01386
O9 0.77130 0.47237 0.30260 0.03100
O10 0.94620 0.38796 0.36560 0.02430
O11 0.05480 0.44950 0.11780 0.02660
O12 0.69800 0.39214 0.04200 0.03300
O13 0.01010 0.13265 0.04460 0.02100
H13A 0.06410 0.16110 -0.00170 0.02500
H13B -0.12540 0.12860 0.00100 0.02500
O14 0.05560 0.18620 0.45520 0.02690
H14A 0.08200 0.19830 0.57970 0.03200
H14B -0.02000 0.20780 0.38820 0.03200
O15 0.20530 0.03927 0.21110 0.02660
H15A 0.25790 0.04270 0.10640 0.03200
H15B 0.26660 0.01520 0.27800 0.03200
O16 0.42770 0.15317 0.28950 0.03050
H16A 0.48360 0.15020 0.18620 0.03700
H16B 0.51180 0.17600 0.37920 0.03700
O17 -0.15740 0.07277 0.34790 0.02700
H17A -0.19400 0.04009 0.28990 0.03200
H17B -0.22900 0.07710 0.43950 0.03200
O18 0.66740 0.45735 0.67990 0.02510
H18A 0.68000 0.45990 0.55810 0.03000
H18B 0.75900 0.48180 0.75580 0.03000
O19 0.37540 0.36958 0.45140 0.02160
H19A 0.38810 0.34190 0.37300 0.02600
H19B 0.24740 0.37730 0.41900 0.02600
O20 0.28100 0.42308 0.81610 0.02360
H20A 0.26200 0.45486 0.77760 0.02800
H20B 0.21710 0.41810 0.91300 0.02800
O21 0.76900 0.34071 0.65840 0.02120
H21A 0.87080 0.33360 0.75090 0.02500
H21B 0.82310 0.35370 0.56420 0.02500
O22 0.63720 0.21392 0.63170 0.04630
H22A 0.61700 0.20250 0.74270 0.05600
H22B 0.63300 0.24866 0.63840 0.05600
O23 0.82670 0.24963 0.21520 0.04650
H23A 0.89610 0.27210 0.15420 0.05600
H23B 0.70610 0.26080 0.21820 0.05600

loop_
_cod_related_entry_id
_cod_related_entry_database
_cod_related_entry_code
1 AMCSD 0020888
